data_2020535
loop_
_publ_author_name
'Pavlyuk, Volodymyr'
'Ciesielski, Wojciech'
'Rozdzynska-Kielbik, Beata'
'Dmytriv, Grygoriy'
'Ehrenberg, Helmut'

_publ_section_title
;
 Li~4~Ge~2~B as a new derivative of the Mo~2~B~5~ and Li~5~Sn~2~ structure
 types
;
_journal_issue 7
_journal_name_full 'Acta Crystallographica Section C'
_journal_page_first 561
_journal_page_last 565
_journal_paper_doi 10.1107/S2053229616009384
_journal_volume 72
_journal_year 2016
_chemical_formula_iupac 'Li4 Ge2 B'
_chemical_formula_moiety '2(Ge), B, 4(Li)'
_chemical_formula_sum 'B Ge2 Li4'
_chemical_formula_weight 183.79
_chemical_name_systematic
;
Tetralithium digermanium boride
;
_space_group_crystal_system trigonal
_space_group_IT_number 160
_space_group_name_Hall 'R 3 -2"'
_space_group_name_H-M_alt 'R 3 m :H'
_symmetry_space_group_name_Hall 'R 3 -2"'
_symmetry_space_group_name_H-M 'R 3 m :H'
_audit_creation_method SHELXL-2014/7
_cell_angle_alpha 90
_cell_angle_beta 90
_cell_angle_gamma 120
_cell_formula_units_Z 3
_cell_length_a 4.4603(3)
_cell_length_b 4.4603(3)
_cell_length_c 18.3197(11)
_cell_measurement_reflns_used 287
_cell_measurement_temperature 293(2)
_cell_measurement_theta_max 25.187
_cell_measurement_theta_min 3.329
_cell_volume 315.63(4)
_computing_cell_refinement
;
CrysAlis CCD (Oxford Diffraction, 2008)
;
_computing_data_collection
;
CrysAlis CCD (Oxford Diffraction, 2008)
;
_computing_data_reduction
;
CrysAlis RED (Oxford Diffraction, 2008)
;
_computing_molecular_graphics
;
DIAMOND (Brandenburg, 2006)
;
_computing_publication_material
;
SHELXL2014 (Sheldrick, 2015b)
;
_computing_structure_refinement
;
SHELXL2014 (Sheldrick, 2015b)
;
_computing_structure_solution
;
SHELXT (Sheldrick, 2015a)
;
_diffrn_ambient_temperature 293(2)
_diffrn_measured_fraction_theta_full 1.000
_diffrn_measured_fraction_theta_max 1.000
_diffrn_measurement_device_type 'Oxford Diffraction Xcalibur3 CCD'
_diffrn_measurement_method '\w scans'
_diffrn_radiation_type MoK\a
_diffrn_radiation_wavelength 0.71073
_diffrn_reflns_av_R_equivalents 0.0224
_diffrn_reflns_limit_h_max 5
_diffrn_reflns_limit_h_min -5
_diffrn_reflns_limit_k_max 6
_diffrn_reflns_limit_k_min -6
_diffrn_reflns_limit_l_max 25
_diffrn_reflns_limit_l_min -25
_diffrn_reflns_number 1160
_diffrn_reflns_theta_full 25.187
_diffrn_reflns_theta_max 29.882
_diffrn_reflns_theta_min 3.329
_exptl_absorpt_coefficient_mu 13.947
_exptl_absorpt_correction_T_max 0.859
_exptl_absorpt_correction_T_min 0.441
_exptl_absorpt_correction_type analytical
_exptl_absorpt_process_details
;
(CrysAlis RED; Oxford Diffraction, 2008)
;
_exptl_crystal_colour 'metallic dark grey'
_exptl_crystal_density_diffrn 2.901
_exptl_crystal_density_meas 2.88(2)
_exptl_crystal_density_method volumetric
_exptl_crystal_description plate
_exptl_crystal_F_000 243
_exptl_crystal_size_max 0.06
_exptl_crystal_size_mid 0.05
_exptl_crystal_size_min 0.01
_refine_diff_density_max 0.517
_refine_diff_density_min -0.534
_refine_ls_abs_structure_details
;
Refined as an inversion twin
;
_refine_ls_abs_structure_Flack 0.45(11)
_refine_ls_extinction_method none
_refine_ls_goodness_of_fit_ref 1.039
_refine_ls_hydrogen_treatment undef
_refine_ls_matrix_type full
_refine_ls_number_parameters 16
_refine_ls_number_reflns 287
_refine_ls_number_restraints 1
_refine_ls_restrained_S_all 1.037
_refine_ls_R_factor_all 0.0253
_refine_ls_R_factor_gt 0.0223
_refine_ls_shift/su_max 0.000
_refine_ls_shift/su_mean 0.000
_refine_ls_structure_factor_coef Fsqd
_refine_ls_weighting_details 'w=1/[\s^2^(Fo^2^)+0.0090P] where P=(Fo^2^+2Fc^2^)/3'
_refine_ls_weighting_scheme calc
_refine_ls_wR_factor_gt 0.0449
_refine_ls_wR_factor_ref 0.0469
_reflns_number_gt 269
_reflns_number_total 287
_reflns_threshold_expression 'I > 2\s(I)'
_cod_data_source_file ku3179sup1.cif
_cod_data_source_block I
_cod_depositor_comments 'Adding full bibliography for 2020535.cif.'
_cod_original_cell_volume 315.63(5)
_cod_database_code 2020535
_cod_database_fobs_code 2020535
_shelx_space_group_comment
;
The symmetry employed for this shelxl refinement is uniquely defined
by the following loop, which should always be used as a source of
symmetry information in preference to the above space-group names.
They are only intended as comments.
;

loop_
_space_group_symop_operation_xyz
'x, y, z'
'-y, x-y, z'
'-x+y, -x, z'
'-y, -x, z'
'-x+y, y, z'
'x, x-y, z'
'x+2/3, y+1/3, z+1/3'
'-y+2/3, x-y+1/3, z+1/3'
'-x+y+2/3, -x+1/3, z+1/3'
'-y+2/3, -x+1/3, z+1/3'
'-x+y+2/3, y+1/3, z+1/3'
'x+2/3, x-y+1/3, z+1/3'
'x+1/3, y+2/3, z+2/3'
'-y+1/3, x-y+2/3, z+2/3'
'-x+y+1/3, -x+2/3, z+2/3'
'-y+1/3, -x+2/3, z+2/3'
'-x+y+1/3, y+2/3, z+2/3'
'x+1/3, x-y+2/3, z+2/3'

loop_
_atom_site_type_symbol
_atom_site_label
_atom_site_fract_x
_atom_site_fract_y
_atom_site_fract_z
_atom_site_U_iso_or_equiv
_atom_site_adp_type
_atom_site_calc_flag
_atom_site_occupancy
Ge Ge1 0.0000 0.0000 0.40695(9) 0.0121(9) Uani d 1
Ge Ge2 0.0000 0.0000 0.26645(4) 0.0107(8) Uani d 1
B B3 0.0000 0.0000 0.1244(12) 0.008(3) Uani d 1
Li Li4 0.0000 0.0000 0.836(4) 0.018(2) Uiso d 1
Li Li5 0.0000 0.0000 0.7006(12) 0.018(2) Uiso d 1
Li Li6 0.0000 0.0000 0.9967(13) 0.018(2) Uiso d 1
Li Li7 0.0000 0.0000 0.541(3) 0.018(2) Uiso d 1

loop_
_atom_site_aniso_label
_atom_site_aniso_U_11
_atom_site_aniso_U_22
_atom_site_aniso_U_33
_atom_site_aniso_U_12
_atom_site_aniso_U_13
_atom_site_aniso_U_23
Ge1 0.0112(9) 0.0112(9) 0.0141(17) 0.0056(5) 0.000 0.000
Ge2 0.0121(9) 0.0121(9) 0.0080(13) 0.0060(5) 0.000 0.000
B3 0.011(3) 0.011(3) 0.001(8) 0.0054(13) 0.000 0.000

loop_
_atom_type_symbol
_atom_type_description
_atom_type_scat_dispersion_real
_atom_type_scat_dispersion_imag
_atom_type_scat_source
Ge Ge 0.1547 1.8001 'International Tables Vol C Tables 4.2.6.8 and 6.1.1.4'
B B 0.0013 0.0007 'International Tables Vol C Tables 4.2.6.8 and 6.1.1.4'
Li Li -0.0003 0.0001 'International Tables Vol C Tables 4.2.6.8 and 6.1.1.4'

loop_
_geom_angle_atom_site_label_1
_geom_angle_atom_site_label_2
_geom_angle_atom_site_label_3
_geom_angle_site_symmetry_1
_geom_angle_site_symmetry_3
_geom_angle
Li7 Ge1 Ge2 . . 180.0
Li7 Ge1 Li5 . 13_444 105.7(5)
Ge2 Ge1 Li5 . 13_444 74.3(5)
Li7 Ge1 Li5 . 13_554 105.7(5)
Ge2 Ge1 Li5 . 13_554 74.3(5)
Li5 Ge1 Li5 13_444 13_554 112.9(4)
Li7 Ge1 Li5 . 13_544 105.7(5)
Ge2 Ge1 Li5 . 13_544 74.3(5)
Li5 Ge1 Li5 13_444 13_544 112.9(4)
Li5 Ge1 Li5 13_554 13_544 112.9(4)
Li7 Ge1 Li6 . 7_444 118.7(4)
Ge2 Ge1 Li6 . 7_444 61.3(4)
Li5 Ge1 Li6 13_444 7_444 56.46(19)
Li5 Ge1 Li6 13_554 7_444 135.6(5)
Li5 Ge1 Li6 13_544 7_444 56.47(19)
Li7 Ge1 Li6 . 7_554 118.7(4)
Ge2 Ge1 Li6 . 7_554 61.3(4)
Li5 Ge1 Li6 13_444 7_554 135.6(5)
Li5 Ge1 Li6 13_554 7_554 56.46(19)
Li5 Ge1 Li6 13_544 7_554 56.47(19)
Li6 Ge1 Li6 7_444 7_554 98.9(5)
Li7 Ge1 Li6 . 7_454 118.7(4)
Ge2 Ge1 Li6 . 7_454 61.3(4)
Li5 Ge1 Li6 13_444 7_454 56.47(19)
Li5 Ge1 Li6 13_554 7_454 56.47(19)
Li5 Ge1 Li6 13_544 7_454 135.6(5)
Li6 Ge1 Li6 7_444 7_454 98.9(5)
Li6 Ge1 Li6 7_554 7_454 98.9(5)
Li7 Ge1 Li4 . 13_554 55.8(12)
Ge2 Ge1 Li4 . 13_554 124.2(12)
Li5 Ge1 Li4 13_444 13_554 123.4(3)
Li5 Ge1 Li4 13_554 13_554 49.9(11)
Li5 Ge1 Li4 13_544 13_554 123.4(3)
Li6 Ge1 Li4 7_444 13_554 174.5(11)
Li6 Ge1 Li4 7_554 13_554 84.7(9)
Li6 Ge1 Li4 7_454 13_554 84.7(9)
Li7 Ge1 Li4 . 13_444 55.8(12)
Ge2 Ge1 Li4 . 13_444 124.2(12)
Li5 Ge1 Li4 13_444 13_444 49.9(11)
Li5 Ge1 Li4 13_554 13_444 123.4(3)
Li5 Ge1 Li4 13_544 13_444 123.4(3)
Li6 Ge1 Li4 7_444 13_444 84.7(9)
Li6 Ge1 Li4 7_554 13_444 174.5(11)
Li6 Ge1 Li4 7_454 13_444 84.7(9)
Li4 Ge1 Li4 13_554 13_444 91.5(16)
Li7 Ge1 Li4 . 13_544 55.8(12)
Ge2 Ge1 Li4 . 13_544 124.2(12)
Li5 Ge1 Li4 13_444 13_544 123.4(3)
Li5 Ge1 Li4 13_554 13_544 123.4(3)
Li5 Ge1 Li4 13_544 13_544 49.9(11)
Li6 Ge1 Li4 7_444 13_544 84.7(9)
Li6 Ge1 Li4 7_554 13_544 84.7(9)
Li6 Ge1 Li4 7_454 13_544 174.5(11)
Li4 Ge1 Li4 13_554 13_544 91.5(16)
Li4 Ge1 Li4 13_444 13_544 91.5(16)
Ge1 Ge2 Li7 . 13_444 112.8(10)
Ge1 Ge2 Li7 . 13_554 112.8(10)
Li7 Ge2 Li7 13_444 13_554 105.9(11)
Ge1 Ge2 Li7 . 13_544 112.8(10)
Li7 Ge2 Li7 13_444 13_544 105.9(11)
Li7 Ge2 Li7 13_554 13_544 105.9(11)
Ge1 Ge2 Li6 . 7_554 65.7(4)
Li7 Ge2 Li6 13_444 7_554 178.5(10)
Li7 Ge2 Li6 13_554 7_554 74.9(7)
Li7 Ge2 Li6 13_544 7_554 74.9(7)
Ge1 Ge2 Li6 . 7_444 65.7(4)
Li7 Ge2 Li6 13_444 7_444 74.9(7)
Li7 Ge2 Li6 13_554 7_444 178.5(10)
Li7 Ge2 Li6 13_544 7_444 74.9(7)
Li6 Ge2 Li6 7_554 7_444 104.2(5)
Ge1 Ge2 Li6 . 7_454 65.7(4)
Li7 Ge2 Li6 13_444 7_454 74.9(7)
Li7 Ge2 Li6 13_554 7_454 74.9(7)
Li7 Ge2 Li6 13_544 7_454 178.5(10)
Li6 Ge2 Li6 7_554 7_454 104.2(5)
Li6 Ge2 Li6 7_444 7_454 104.2(5)
Ge1 Ge2 Li4 . 7_444 124.7(11)
Li7 Ge2 Li4 13_444 7_444 53.1(5)
Li7 Ge2 Li4 13_554 7_444 122.5(13)
Li7 Ge2 Li4 13_544 7_444 53.1(5)
Li6 Ge2 Li4 7_554 7_444 127.5(3)
Li6 Ge2 Li4 7_444 7_444 59.0(14)
Li6 Ge2 Li4 7_454 7_444 127.5(3)
Ge1 Ge2 Li4 . 7_554 124.7(11)
Li7 Ge2 Li4 13_444 7_554 122.5(13)
Li7 Ge2 Li4 13_554 7_554 53.1(4)
Li7 Ge2 Li4 13_544 7_554 53.1(5)
Li6 Ge2 Li4 7_554 7_554 59.0(14)
Li6 Ge2 Li4 7_444 7_554 127.5(3)
Li6 Ge2 Li4 7_454 7_554 127.5(3)
Li4 Ge2 Li4 7_444 7_554 90.8(16)
Ge1 Ge2 Li4 . 7_454 124.7(11)
Li7 Ge2 Li4 13_444 7_454 53.1(4)
Li7 Ge2 Li4 13_554 7_454 53.1(5)
Li7 Ge2 Li4 13_544 7_454 122.5(13)
Li6 Ge2 Li4 7_554 7_454 127.5(3)
Li6 Ge2 Li4 7_444 7_454 127.5(3)
Li6 Ge2 Li4 7_454 7_454 59.0(14)
Li4 Ge2 Li4 7_444 7_454 90.8(16)
Li4 Ge2 Li4 7_554 7_454 90.8(16)
Ge1 Ge2 Li5 . 13_554 54.3(3)
Li7 Ge2 Li5 13_444 13_554 126.9(5)
Li7 Ge2 Li5 13_554 13_554 58.5(11)
Li7 Ge2 Li5 13_544 13_554 126.9(5)
Li6 Ge2 Li5 7_554 13_554 52.4(2)
Li6 Ge2 Li5 7_444 13_554 120.0(5)
Li6 Ge2 Li5 7_454 13_554 52.4(2)
Li4 Ge2 Li5 7_444 13_554 179.0(13)
Li4 Ge2 Li5 7_554 13_554 89.9(8)
Li4 Ge2 Li5 7_454 13_554 89.9(8)
Ge1 Ge2 Li5 . 13_444 54.3(3)
Li7 Ge2 Li5 13_444 13_444 58.5(11)
Li7 Ge2 Li5 13_554 13_444 126.9(5)
Li7 Ge2 Li5 13_544 13_444 126.9(5)
Li6 Ge2 Li5 7_554 13_444 120.0(5)
Li6 Ge2 Li5 7_444 13_444 52.4(2)
Li6 Ge2 Li5 7_454 13_444 52.4(2)
Li4 Ge2 Li5 7_444 13_444 89.9(8)
Li4 Ge2 Li5 7_554 13_444 179.0(13)
Li4 Ge2 Li5 7_454 13_444 89.9(8)
Li5 Ge2 Li5 13_554 13_444 89.4(5)
Li6 B3 Li4 1_554 7_554 107.7(17)
Li6 B3 Li4 1_554 7_444 107.7(17)
Li4 B3 Li4 7_554 7_444 111.2(16)
Li6 B3 Li4 1_554 7_454 107.7(17)
Li4 B3 Li4 7_554 7_454 111.2(16)
Li4 B3 Li4 7_444 7_454 111.2(16)
Li5 Li4 Li7 . 7 105(2)
Li5 Li4 Li7 . 7_445 105(2)
Li7 Li4 Li7 7 7_445 113.4(17)
Li5 Li4 Li7 . 7_455 105(2)
Li7 Li4 Li7 7 7_455 113.4(18)
Li7 Li4 Li7 7_445 7_455 113.4(18)
Li5 Li4 B3 . 13_445 72.3(17)
Li7 Li4 B3 7 13_445 178(4)
Li7 Li4 B3 7_445 13_445 67.6(4)
Li7 Li4 B3 7_455 13_445 67.6(4)
Li5 Li4 B3 . 13 72.3(17)
Li7 Li4 B3 7 13 67.6(4)
Li7 Li4 B3 7_445 13 178(4)
Li7 Li4 B3 7_455 13 67.6(4)
B3 Li4 B3 13_445 13 111.2(16)
Li5 Li4 B3 . 13_545 72.3(17)
Li7 Li4 B3 7 13_545 67.6(4)
Li7 Li4 B3 7_445 13_545 67.6(4)
Li7 Li4 B3 7_455 13_545 178(4)
B3 Li4 B3 13_445 13_545 111.2(16)
B3 Li4 B3 13 13_545 111.2(16)
Li5 Li4 Li6 . . 180.0
Li7 Li4 Li6 7 . 75(2)
Li7 Li4 Li6 7_445 . 75(2)
Li7 Li4 Li6 7_455 . 75(2)
B3 Li4 Li6 13_445 . 107.7(17)
B3 Li4 Li6 13 . 107.7(17)
B3 Li4 Li6 13_545 . 107.7(17)
Li5 Li4 Ge1 . 7_445 55.8(12)
Li7 Li4 Ge1 7 7_445 123.1(12)
Li7 Li4 Ge1 7_445 7_445 49.4(13)
Li7 Li4 Ge1 7_455 7_445 123.1(12)
B3 Li4 Ge1 13_445 7_445 55.6(8)
B3 Li4 Ge1 13 7_445 128(3)
B3 Li4 Ge1 13_545 7_445 55.6(8)
Li6 Li4 Ge1 . 7_445 124.2(12)
Li5 Li4 Ge1 . 7 55.8(12)
Li7 Li4 Ge1 7 7 49.4(13)
Li7 Li4 Ge1 7_445 7 123.1(12)
Li7 Li4 Ge1 7_455 7 123.1(12)
B3 Li4 Ge1 13_445 7 128(3)
B3 Li4 Ge1 13 7 55.6(8)
B3 Li4 Ge1 13_545 7 55.6(8)
Li6 Li4 Ge1 . 7 124.2(12)
Ge1 Li4 Ge1 7_445 7 91.5(16)
Li5 Li4 Ge1 . 7_455 55.8(12)
Li7 Li4 Ge1 7 7_455 123.1(12)
Li7 Li4 Ge1 7_445 7_455 123.1(12)
Li7 Li4 Ge1 7_455 7_455 49.4(13)
B3 Li4 Ge1 13_445 7_455 55.6(8)
B3 Li4 Ge1 13 7_455 55.6(8)
B3 Li4 Ge1 13_545 7_455 128(3)
Li6 Li4 Ge1 . 7_455 124.2(12)
Ge1 Li4 Ge1 7_445 7_455 91.5(16)
Ge1 Li4 Ge1 7 7_455 91.5(16)
Li5 Li4 Ge2 . 13 124.7(11)
Li7 Li4 Ge2 7 13 56.9(10)
Li7 Li4 Ge2 7_445 13 130(3)
Li7 Li4 Ge2 7_455 13 56.9(10)
B3 Li4 Ge2 13_445 13 124.4(9)
B3 Li4 Ge2 13 13 52.4(7)
B3 Li4 Ge2 13_545 13 124.4(9)
Li6 Li4 Ge2 . 13 55.3(11)
Ge1 Li4 Ge2 7_445 13 180(2)
Ge1 Li4 Ge2 7 13 88.85(3)
Ge1 Li4 Ge2 7_455 13 88.85(3)
Li4 Li5 Li6 . 13_444 104.9(8)
Li4 Li5 Li6 . 13_554 104.9(8)
Li6 Li5 Li6 13_444 13_554 113.7(6)
Li4 Li5 Li6 . 13_544 104.9(8)
Li6 Li5 Li6 13_444 13_544 113.7(6)
Li6 Li5 Li6 13_554 13_544 113.7(6)
Li4 Li5 Ge1 . 7 74.3(5)
Li6 Li5 Ge1 13_444 7 179.1(12)
Li6 Li5 Ge1 13_554 7 66.7(2)
Li6 Li5 Ge1 13_544 7 66.7(2)
Li4 Li5 Ge1 . 7_445 74.3(5)
Li6 Li5 Ge1 13_444 7_445 66.7(2)
Li6 Li5 Ge1 13_554 7_445 179.1(12)
Li6 Li5 Ge1 13_544 7_445 66.7(2)
Ge1 Li5 Ge1 7 7_445 112.9(4)
Li4 Li5 Ge1 . 7_455 74.3(5)
Li6 Li5 Ge1 13_444 7_455 66.7(2)
Li6 Li5 Ge1 13_554 7_455 66.7(2)
Li6 Li5 Ge1 13_544 7_455 179.1(12)
Ge1 Li5 Ge1 7 7_455 112.9(4)
Ge1 Li5 Ge1 7_445 7_455 112.9(4)
Li4 Li5 Li7 . . 180.000(13)
Li6 Li5 Li7 13_444 . 75.1(8)
Li6 Li5 Li7 13_554 . 75.1(8)
Li6 Li5 Li7 13_544 . 75.1(8)
Ge1 Li5 Li7 7 . 105.7(5)
Ge1 Li5 Li7 7_445 . 105.7(5)
Ge1 Li5 Li7 7_455 . 105.7(5)
Li4 Li5 Ge2 . 7_445 125.7(3)
Li6 Li5 Ge2 13_444 7_445 57.2(4)
Li6 Li5 Ge2 13_554 7_445 129.5(10)
Li6 Li5 Ge2 13_544 7_445 57.2(4)
Ge1 Li5 Ge2 7 7_445 123.3(3)
Ge1 Li5 Ge2 7_445 7_445 51.41(14)
Ge1 Li5 Ge2 7_455 7_445 123.3(3)
Li7 Li5 Ge2 . 7_445 54.3(3)
Li4 Li5 Ge2 . 7 125.7(3)
Li6 Li5 Ge2 13_444 7 129.5(10)
Li6 Li5 Ge2 13_554 7 57.2(4)
Li6 Li5 Ge2 13_544 7 57.2(4)
Ge1 Li5 Ge2 7 7 51.41(14)
Ge1 Li5 Ge2 7_445 7 123.3(3)
Ge1 Li5 Ge2 7_455 7 123.3(3)
Li7 Li5 Ge2 . 7 54.3(3)
Ge2 Li5 Ge2 7_445 7 89.4(5)
Li4 Li5 Ge2 . 7_455 125.7(3)
Li6 Li5 Ge2 13_444 7_455 57.2(4)
Li6 Li5 Ge2 13_554 7_455 57.2(4)
Li6 Li5 Ge2 13_544 7_455 129.5(10)
Ge1 Li5 Ge2 7 7_455 123.3(3)
Ge1 Li5 Ge2 7_445 7_455 123.3(3)
Ge1 Li5 Ge2 7_455 7_455 51.41(14)
Li7 Li5 Ge2 . 7_455 54.3(3)
Ge2 Li5 Ge2 7_445 7_455 89.4(5)
Ge2 Li5 Ge2 7 7_455 89.4(5)
B3 Li6 Li5 1_556 7 75.1(8)
B3 Li6 Li5 1_556 7_445 75.1(8)
Li5 Li6 Li5 7 7_445 113.7(6)
B3 Li6 Li5 1_556 7_455 75.1(8)
Li5 Li6 Li5 7 7_455 113.7(6)
Li5 Li6 Li5 7_445 7_455 113.7(6)
B3 Li6 Ge2 1_556 13_445 114.3(4)
Li5 Li6 Ge2 7 13_445 170.5(11)
Li5 Li6 Ge2 7_445 13_445 70.4(3)
Li5 Li6 Ge2 7_455 13_445 70.4(3)
B3 Li6 Ge2 1_556 13 114.3(4)
Li5 Li6 Ge2 7 13 70.4(3)
Li5 Li6 Ge2 7_445 13 170.5(11)
Li5 Li6 Ge2 7_455 13 70.4(3)
Ge2 Li6 Ge2 13_445 13 104.2(5)
B3 Li6 Ge2 1_556 13_545 114.3(4)
Li5 Li6 Ge2 7 13_545 70.4(3)
Li5 Li6 Ge2 7_445 13_545 70.4(3)
Li5 Li6 Ge2 7_455 13_545 170.5(11)
Ge2 Li6 Ge2 13_445 13_545 104.2(5)
Ge2 Li6 Ge2 13 13_545 104.2(5)
B3 Li6 Ge1 1_556 13 61.3(4)
Li5 Li6 Ge1 7 13 56.8(3)
Li5 Li6 Ge1 7_445 13 136.5(11)
Li5 Li6 Ge1 7_455 13 56.8(3)
Ge2 Li6 Ge1 13_445 13 126.69(7)
Ge2 Li6 Ge1 13 13 53.02(4)
Ge2 Li6 Ge1 13_545 13 126.69(7)
B3 Li6 Ge1 1_556 13_445 61.3(4)
Li5 Li6 Ge1 7 13_445 136.5(11)
Li5 Li6 Ge1 7_445 13_445 56.8(3)
Li5 Li6 Ge1 7_455 13_445 56.8(3)
Ge2 Li6 Ge1 13_445 13_445 53.02(4)
Ge2 Li6 Ge1 13 13_445 126.69(7)
Ge2 Li6 Ge1 13_545 13_445 126.69(7)
Ge1 Li6 Ge1 13 13_445 98.9(5)
B3 Li6 Ge1 1_556 13_545 61.3(4)
Li5 Li6 Ge1 7 13_545 56.8(3)
Li5 Li6 Ge1 7_445 13_545 56.8(3)
Li5 Li6 Ge1 7_455 13_545 136.5(11)
Ge2 Li6 Ge1 13_445 13_545 126.69(7)
Ge2 Li6 Ge1 13 13_545 126.69(7)
Ge2 Li6 Ge1 13_545 13_545 53.02(4)
Ge1 Li6 Ge1 13 13_545 98.9(5)
Ge1 Li6 Ge1 13_445 13_545 98.9(5)
B3 Li6 Li4 1_556 . 180.00(2)
Li5 Li6 Li4 7 . 104.9(8)
Li5 Li6 Li4 7_445 . 104.9(8)
Li5 Li6 Li4 7_455 . 104.9(8)
Ge2 Li6 Li4 13_445 . 65.7(4)
Ge2 Li6 Li4 13 . 65.7(4)
Ge2 Li6 Li4 13_545 . 65.7(4)
Ge1 Li6 Li4 13 . 118.7(4)
Ge1 Li6 Li4 13_445 . 118.7(4)
Ge1 Li6 Li4 13_545 . 118.7(4)
B3 Li6 Li7 1_556 7_445 131.1(8)
Li5 Li6 Li7 7 7_445 122.2(5)
Li5 Li6 Li7 7_445 7_445 56.0(9)
Li5 Li6 Li7 7_455 7_445 122.2(6)
Ge2 Li6 Li7 13_445 7_445 52.1(3)
Ge2 Li6 Li7 13 7_445 114.5(11)
Ge2 Li6 Li7 13_545 7_445 52.1(3)
Ge1 Li6 Li7 13 7_445 167.5(11)
Ge1 Li6 Li7 13_445 7_445 89.2(4)
Ge1 Li6 Li7 13_545 7_445 89.2(4)
Li4 Li6 Li7 . 7_445 48.9(8)
Ge1 Li7 Li4 . 13_444 75(2)
Ge1 Li7 Li4 . 13_554 75(2)
Li4 Li7 Li4 13_444 13_554 113.4(17)
Ge1 Li7 Li4 . 13_544 75(2)
Li4 Li7 Li4 13_444 13_544 113.4(18)
Li4 Li7 Li4 13_554 13_544 113.4(18)
Ge1 Li7 Ge2 . 7 112.8(10)
Li4 Li7 Ge2 13_444 7 172(3)
Li4 Li7 Ge2 13_554 7 69.9(9)
Li4 Li7 Ge2 13_544 7 69.9(9)
Ge1 Li7 Ge2 . 7_445 112.8(10)
Li4 Li7 Ge2 13_444 7_445 69.9(9)
Li4 Li7 Ge2 13_554 7_445 172(3)
Li4 Li7 Ge2 13_544 7_445 69.9(9)
Ge2 Li7 Ge2 7 7_445 105.9(11)
Ge1 Li7 Ge2 . 7_455 112.8(10)
Li4 Li7 Ge2 13_444 7_455 69.9(9)
Li4 Li7 Ge2 13_554 7_455 69.9(9)
Li4 Li7 Ge2 13_544 7_455 172(3)
Ge2 Li7 Ge2 7 7_455 105.9(11)
Ge2 Li7 Ge2 7_445 7_455 105.9(11)
Ge1 Li7 Li5 . . 180.0
Li4 Li7 Li5 13_444 . 105(2)
Li4 Li7 Li5 13_554 . 105(2)
Li4 Li7 Li5 13_544 . 105(2)
Ge2 Li7 Li5 7 . 67.2(10)
Ge2 Li7 Li5 7_445 . 67.2(10)
Ge2 Li7 Li5 7_455 . 67.2(10)
Ge1 Li7 Li6 . 13_554 131.1(8)
Li4 Li7 Li6 13_444 13_554 122.4(14)
Li4 Li7 Li6 13_554 13_554 56.3(18)
Li4 Li7 Li6 13_544 13_554 122.4(14)
Ge2 Li7 Li6 7 13_554 53.0(6)
Ge2 Li7 Li6 7_445 13_554 116.0(18)
Ge2 Li7 Li6 7_455 13_554 53.0(6)
Li5 Li7 Li6 . 13_554 48.9(8)
Ge1 Li7 Li6 . 13_444 131.1(8)
Li4 Li7 Li6 13_444 13_444 56.3(18)
Li4 Li7 Li6 13_554 13_444 122.4(14)
Li4 Li7 Li6 13_544 13_444 122.4(14)
Ge2 Li7 Li6 7 13_444 116.0(18)
Ge2 Li7 Li6 7_445 13_444 53.0(6)
Ge2 Li7 Li6 7_455 13_444 53.0(6)
Li5 Li7 Li6 . 13_444 48.9(8)
Li6 Li7 Li6 13_554 13_444 81.4(12)
Ge1 Li7 Li6 . 13_544 131.1(8)
Li4 Li7 Li6 13_444 13_544 122.4(14)
Li4 Li7 Li6 13_554 13_544 122.4(14)
Li4 Li7 Li6 13_544 13_544 56.3(18)
Ge2 Li7 Li6 7 13_544 53.0(6)
Ge2 Li7 Li6 7_445 13_544 53.0(6)
Ge2 Li7 Li6 7_455 13_544 116.0(18)
Li5 Li7 Li6 . 13_544 48.9(8)
Li6 Li7 Li6 13_554 13_544 81.4(12)
Li6 Li7 Li6 13_444 13_544 81.4(12)

loop_
_geom_bond_atom_site_label_1
_geom_bond_atom_site_label_2
_geom_bond_site_symmetry_2
_geom_bond_distance
Ge1 Li7 . 2.45(5)
Ge1 Ge2 . 2.5738(16)
Ge1 Li5 13_444 2.676(6)
Ge1 Li5 13_554 2.676(6)
Ge1 Li5 13_544 2.676(6)
Ge1 Li6 7_444 2.935(12)
Ge1 Li6 7_554 2.935(12)
Ge1 Li6 7_454 2.935(12)
Ge1 Li4 13_554 3.11(4)
Ge1 Li4 13_444 3.11(4)
Ge1 Li4 13_544 3.11(4)
Ge2 Li7 13_444 2.79(2)
Ge2 Li7 13_554 2.79(2)
Ge2 Li7 13_544 2.79(2)
Ge2 Li6 7_554 2.826(10)
Ge2 Li6 7_444 2.826(10)
Ge2 Li6 7_454 2.826(10)
Ge2 Li4 7_444 3.13(4)
Ge2 Li4 7_554 3.13(4)
Ge2 Li4 7_454 3.13(4)
Ge2 Li5 13_554 3.169(13)
Ge2 Li5 13_444 3.169(13)
B3 Li6 1_554 2.34(4)
B3 Li4 7_554 2.70(3)
B3 Li4 7_444 2.70(3)
B3 Li4 7_454 2.70(3)
Li4 Li5 . 2.48(7)
Li4 Li7 7 2.67(3)
Li4 Li7 7_445 2.67(3)
Li4 Li7 7_455 2.67(3)
Li4 B3 13_445 2.70(3)
Li4 B3 13 2.70(3)
Li4 B3 13_545 2.70(3)
Li4 Li6 . 2.95(9)
Li4 Ge1 7_445 3.11(4)
Li4 Ge1 7 3.11(4)
Li4 Ge1 7_455 3.11(4)
Li4 Ge2 13 3.13(4)
Li5 Li6 13_444 2.664(9)
Li5 Li6 13_554 2.664(10)
Li5 Li6 13_544 2.664(9)
Li5 Ge1 7 2.676(6)
Li5 Ge1 7_445 2.676(6)
Li5 Ge1 7_455 2.676(6)
Li5 Li7 . 2.93(6)
Li5 Ge2 7_445 3.169(13)
Li5 Ge2 7 3.169(13)
Li5 Ge2 7_455 3.170(13)
Li6 B3 1_556 2.34(4)
Li6 Li5 7 2.664(10)
Li6 Li5 7_445 2.664(10)
Li6 Li5 7_455 2.664(9)
Li6 Ge2 13_445 2.826(10)
Li6 Ge2 13 2.826(10)
Li6 Ge2 13_545 2.826(10)
Li6 Ge1 13 2.935(12)
Li6 Ge1 13_445 2.935(12)
Li6 Ge1 13_545 2.935(12)
Li6 Li7 7_445 3.42(4)
Li7 Li4 13_444 2.67(3)
Li7 Li4 13_554 2.67(3)
Li7 Li4 13_544 2.67(3)
Li7 Ge2 7 2.79(2)
Li7 Ge2 7_445 2.79(2)
Li7 Ge2 7_455 2.79(2)
Li7 Li6 13_554 3.42(4)
Li7 Li6 13_444 3.42(4)
Li7 Li6 13_544 3.42(4)
